data_9000059
loop_
_publ_author_name
'Evans, H. T.'
'Block, S.'

_publ_section_title 'The crystal structure of montroseite, a vanadium member of the diaspore group'
_journal_name_full 'American Mineralogist'
_journal_page_first 1242
_journal_page_last 1250
_journal_volume 38
_journal_year 1953
_chemical_formula_structural (Fe0.125,V0.875)O(OH)
_chemical_formula_sum 'Fe0.125 H O2 V0.875'
_chemical_name_mineral Montroseite
_space_group_IT_number 62
_symmetry_space_group_name_Hall '-P 2c 2ab'
_symmetry_space_group_name_H-M 'P b n m'
_cell_angle_alpha 90
_cell_angle_beta 90
_cell_angle_gamma 90
_cell_formula_units_Z 4
_cell_length_a 4.54
_cell_length_b 9.97
_cell_length_c 3.03
_cell_volume 137.149
_database_code_amcsd 0000062
_exptl_crystal_density_diffrn 4.095
_cod_original_formula_sum '(Fe.125 V.875) (O2 H)'
_cod_database_code 9000059

loop_
_space_group_symop_operation_xyz
x,y,z
x,y,1/2-z
-x,-y,1/2+z
1/2+x,1/2-y,1/2+z
1/2-x,1/2+y,1/2-z
1/2-x,1/2+y,z
1/2+x,1/2-y,-z
-x,-y,-z

loop_
_atom_site_label
_atom_site_fract_x
_atom_site_fract_y
_atom_site_fract_z
_atom_site_occupancy
_atom_site_U_iso_or_equiv
_atom_site_type_symbol
_atom_site_attached_hydrogens
Fe -0.05100 0.14500 0.25000 0.12500 0.00507 Fe 0
V -0.05100 0.14500 0.25000 0.87500 0.00507 V 0
O-H1 0.29700 -0.19700 0.25000 1.00000 0.00507 O 1
O2 -0.19700 -0.05100 0.25000 1.00000 0.00507 O 0

loop_
_cod_changelog_entry_id
_cod_changelog_entry_author
_cod_changelog_entry_date
_cod_changelog_entry_text
1
;cod-tools version 3.8.0
Id: cif_guess_AMCSD_atom_types 9574 2023-05-10 09:00:05Z saulius
;
2023-05-10T18:45:41+03:00
;Derived atom types and hydrogen counts
from atom names that follow the AMCSD naming convention
(Wat == water, O-H == hydroxyl).
;

loop_
_cod_related_entry_id
_cod_related_entry_database
_cod_related_entry_code
1 AMCSD 0000062
